data_4506546
loop_
_publ_author_name
'Li, Huijun'
'Zhao, Bei'
'Ding, Ran'
'Jia, Yanyuan'
'Hou, Hongwei'
'Fan, Yaoting'

_publ_section_title
;
 Structural Diversity for a Series of Novel Zn Metal--Organic Frameworks
 Based on Different Secondary Building Units
;
_journal_issue 8
_journal_name_full 'Crystal Growth &amp; Design'
_journal_page_first 4170
_journal_paper_doi 10.1021/cg3006794
_journal_volume 12
_journal_year 2012
_chemical_formula_sum 'C24 H36 N6 O26 Zn5'
_chemical_formula_weight 1151.44
_chemical_name_systematic
; 
 ? 
;
_space_group_IT_number 14
_symmetry_cell_setting monoclinic
_symmetry_space_group_name_Hall '-P 2ybc'
_symmetry_space_group_name_H-M 'P 1 21/c 1'
_atom_sites_solution_hydrogens geom
_atom_sites_solution_primary direct
_atom_sites_solution_secondary difmap
_audit_creation_method SHELXL-97
_cell_angle_alpha 90.00
_cell_angle_beta 95.91(3)
_cell_angle_gamma 90.00
_cell_formula_units_Z 2
_cell_length_a 5.5807(11)
_cell_length_b 13.793(3)
_cell_length_c 24.064(5)
_cell_measurement_reflns_used 5845
_cell_measurement_temperature 293(2)
_cell_measurement_theta_max 29.2406
_cell_measurement_theta_min 2.2529
_cell_volume 1842.5(7)
_computing_structure_refinement 'SHELXL-97 (Sheldrick, 1997)'
_computing_structure_solution 'SHELXS-97 (Sheldrick, 1990)'
_diffrn_ambient_temperature 293(2)
_diffrn_detector_area_resol_mean 28.5714
_diffrn_measured_fraction_theta_full 0.967
_diffrn_measured_fraction_theta_max 0.967
_diffrn_measurement_device_type
;
Saturn724 (4x4 bin mode)
;
_diffrn_measurement_method dtprofit.ref
_diffrn_radiation_monochromator graphite
_diffrn_radiation_source 'fine-focus sealed tube'
_diffrn_radiation_type MoK\a
_diffrn_radiation_wavelength 0.71073
_diffrn_reflns_av_R_equivalents 0.0586
_diffrn_reflns_av_sigmaI/netI 0.0599
_diffrn_reflns_limit_h_max 7
_diffrn_reflns_limit_h_min -7
_diffrn_reflns_limit_k_max 18
_diffrn_reflns_limit_k_min -15
_diffrn_reflns_limit_l_max 33
_diffrn_reflns_limit_l_min -32
_diffrn_reflns_number 16302
_diffrn_reflns_theta_full 29.25
_diffrn_reflns_theta_max 29.25
_diffrn_reflns_theta_min 1.70
_diffrn_standards_decay_% 0
_diffrn_standards_interval_count 0
_diffrn_standards_interval_time 0
_diffrn_standards_number 0
_exptl_absorpt_coefficient_mu 3.317
_exptl_absorpt_correction_T_max 0.0000
_exptl_absorpt_correction_T_min 0.0000
_exptl_absorpt_correction_type none
_exptl_crystal_colour Colorless
_exptl_crystal_density_diffrn 2.075
_exptl_crystal_density_method 'not measured'
_exptl_crystal_description Prism
_exptl_crystal_F_000 1160
_exptl_crystal_size_max 0.2
_exptl_crystal_size_mid 0.2
_exptl_crystal_size_min 0.2
_refine_diff_density_max 0.913
_refine_diff_density_min -1.153
_refine_diff_density_rms 0.293
_refine_ls_extinction_method none
_refine_ls_goodness_of_fit_ref 1.037
_refine_ls_hydrogen_treatment constr
_refine_ls_matrix_type full
_refine_ls_number_parameters 277
_refine_ls_number_reflns 4854
_refine_ls_number_restraints 0
_refine_ls_restrained_S_all 1.037
_refine_ls_R_factor_all 0.0705
_refine_ls_R_factor_gt 0.0538
_refine_ls_shift/su_max 0.000
_refine_ls_shift/su_mean 0.000
_refine_ls_structure_factor_coef Fsqd
_refine_ls_weighting_details 'calc w=1/[\s^2^(Fo^2^)+(0.0763P)^2^+4.4033P] where P=(Fo^2^+2Fc^2^)/3'
_refine_ls_weighting_scheme calc
_refine_ls_wR_factor_gt 0.1338
_refine_ls_wR_factor_ref 0.1580
_reflns_number_gt 4082
_reflns_number_total 4854
_reflns_threshold_expression >2sigma(I)
_cod_data_source_file cg3006794_si_002.cif
_cod_data_source_block 4
_cod_depositor_comments
;
The following automatic conversions were performed:

'_exptl_absorpt_correction_type' value 'None' changed to 'none'
according to /home/saulius/struct/CIF-dictionaries/cif_core.dic
dictionary named 'cif_core.dic' version 2.4.2 from 2011-04-26.

Automatic conversion script
Id: cif_fix_values 1891 2012-01-12 08:04:46Z andrius 
;
_cod_original_sg_symbol_H-M P21/c
_cod_database_code 4506546

loop_
_symmetry_equiv_pos_as_xyz
'x, y, z'
'-x, y+1/2, -z+1/2'
'-x, -y, -z'
'x, -y-1/2, z-1/2'

loop_
_atom_site_label
_atom_site_type_symbol
_atom_site_fract_x
_atom_site_fract_y
_atom_site_fract_z
_atom_site_U_iso_or_equiv
_atom_site_adp_type
_atom_site_occupancy
_atom_site_symmetry_multiplicity
_atom_site_calc_flag
_atom_site_refinement_flags
Zn1 Zn 1.00171(9) 0.42378(4) 0.44983(2) 0.02220(16) Uani 1 1 d .
Zn2 Zn 0.5000 0.5000 0.5000 0.02153(19) Uani 1 2 d S
Zn3 Zn 1.30894(10) 0.24723(4) 0.50589(2) 0.02420(16) Uani 1 1 d .
O1 O 0.7152(8) 0.4701(3) 0.20905(16) 0.0404(10) Uani 1 1 d .
O2 O 0.3624(7) 0.3357(3) 0.35258(15) 0.0349(9) Uani 1 1 d .
O3 O 0.9207(7) 0.1655(3) 0.26715(17) 0.0380(9) Uani 1 1 d .
O4 O 0.8674(6) 0.2799(3) 0.42519(15) 0.0289(7) Uani 1 1 d .
O5 O 1.1451(7) 0.1647(3) 0.44599(15) 0.0308(8) Uani 1 1 d .
O6 O 0.8680(7) 0.4806(3) 0.37895(14) 0.0315(8) Uani 1 1 d .
O7 O 1.1698(5) 0.5597(2) 0.48370(13) 0.0205(6) Uani 1 1 d .
O8 O 1.3384(5) 0.3713(2) 0.46607(13) 0.0199(6) Uani 1 1 d .
O9 O 1.6182(6) 0.1771(3) 0.51744(15) 0.0319(8) Uani 1 1 d .
O10 O 1.0590(7) 0.2438(3) 0.05716(15) 0.0317(8) Uani 1 1 d .
O11 O 0.5701(7) 0.5534(3) 0.41881(14) 0.0319(8) Uani 1 1 d .
O16 O 1.3310(7) 0.3058(4) 0.12072(18) 0.0508(12) Uani 1 1 d .
N1 N 0.6397(8) 0.2467(3) 0.31110(16) 0.0233(8) Uani 1 1 d .
N2 N 0.8385(8) 0.3203(3) 0.24095(16) 0.0262(8) Uani 1 1 d .
N3 N 0.5398(7) 0.4058(3) 0.28164(16) 0.0241(8) Uani 1 1 d .
C1 C 0.5081(9) 0.3299(4) 0.31839(19) 0.0244(9) Uani 1 1 d .
C2 C 0.8088(9) 0.2390(3) 0.2731(2) 0.0258(10) Uani 1 1 d .
C3 C 0.6999(9) 0.4033(4) 0.24155(19) 0.0277(10) Uani 1 1 d .
C4 C 0.4152(10) 0.4987(4) 0.2904(2) 0.0302(11) Uani 1 1 d .
H4A H 0.2804 0.4868 0.3119 0.036 Uiso 1 1 calc R
H4B H 0.3522 0.5251 0.2545 0.036 Uiso 1 1 calc R
C5 C 0.5842(9) 0.5721(3) 0.32097(19) 0.0263(10) Uani 1 1 d .
H5A H 0.4983 0.6323 0.3254 0.032 Uiso 1 1 calc R
H5B H 0.7171 0.5855 0.2991 0.032 Uiso 1 1 calc R
C6 C 0.6810(9) 0.5338(3) 0.3778(2) 0.0242(9) Uani 1 1 d .
C7 C 0.5974(9) 0.1617(4) 0.3462(2) 0.0270(10) Uani 1 1 d .
H7A H 0.5310 0.1098 0.3221 0.032 Uiso 1 1 calc R
H7B H 0.4773 0.1789 0.3709 0.032 Uiso 1 1 calc R
C8 C 0.8182(10) 0.1239(4) 0.3812(2) 0.0311(11) Uani 1 1 d .
H8A H 0.7701 0.0699 0.4034 0.037 Uiso 1 1 calc R
H8B H 0.9295 0.0989 0.3563 0.037 Uiso 1 1 calc R
C9 C 0.9504(9) 0.1968(3) 0.42000(19) 0.0236(9) Uani 1 1 d .
C10 C 1.0268(9) 0.3168(4) 0.2023(2) 0.0299(11) Uani 1 1 d .
H10A H 1.1660 0.2827 0.2202 0.036 Uiso 1 1 calc R
H10B H 1.0764 0.3824 0.1945 0.036 Uiso 1 1 calc R
C11 C 1.1294(9) 0.2747(4) 0.1073(2) 0.0280(10) Uani 1 1 d .
C13 C 0.9425(9) 0.2672(4) 0.1483(2) 0.0286(10) Uani 1 1 d .
H13A H 0.7935 0.2968 0.1322 0.034 Uiso 1 1 calc R
H13B H 0.9106 0.1995 0.1554 0.034 Uiso 1 1 calc R
O15 O 0.6680(10) 0.4806(3) 0.0818(2) 0.0575(13) Uani 1 1 d .

loop_
_atom_site_aniso_label
_atom_site_aniso_U_11
_atom_site_aniso_U_22
_atom_site_aniso_U_33
_atom_site_aniso_U_23
_atom_site_aniso_U_13
_atom_site_aniso_U_12
Zn1 0.0193(3) 0.0258(3) 0.0214(3) -0.0029(2) 0.0018(2) 0.0020(2)
Zn2 0.0166(4) 0.0229(4) 0.0254(4) -0.0030(3) 0.0036(3) -0.0011(3)
Zn3 0.0237(3) 0.0257(3) 0.0237(3) 0.0030(2) 0.0046(2) 0.0001(2)
O1 0.059(3) 0.036(2) 0.0285(19) 0.0098(16) 0.0153(18) 0.0056(19)
O2 0.040(2) 0.035(2) 0.0319(19) 0.0016(15) 0.0148(17) 0.0078(17)
O3 0.048(2) 0.0309(19) 0.037(2) -0.0036(16) 0.0141(18) 0.0069(17)
O4 0.0297(19) 0.0241(17) 0.0323(19) -0.0059(14) 0.0008(15) -0.0019(14)
O5 0.033(2) 0.0277(18) 0.0298(19) -0.0040(14) -0.0040(15) 0.0026(15)
O6 0.035(2) 0.0350(19) 0.0237(17) -0.0015(14) -0.0004(15) 0.0106(16)
O7 0.0167(15) 0.0233(15) 0.0222(15) -0.0020(12) 0.0053(12) -0.0007(12)
O8 0.0209(15) 0.0184(14) 0.0206(15) -0.0009(11) 0.0039(12) -0.0023(12)
O9 0.0243(18) 0.038(2) 0.0335(19) 0.0081(16) 0.0023(15) 0.0033(15)
O10 0.0318(19) 0.043(2) 0.0213(17) -0.0034(14) 0.0083(14) 0.0030(16)
O11 0.034(2) 0.042(2) 0.0214(17) 0.0054(15) 0.0090(15) 0.0060(16)
O16 0.030(2) 0.084(3) 0.040(2) -0.015(2) 0.0131(18) -0.013(2)
N1 0.028(2) 0.0214(18) 0.0206(18) -0.0001(14) 0.0051(16) -0.0014(15)
N2 0.032(2) 0.029(2) 0.0190(18) -0.0014(16) 0.0052(16) 0.0004(17)
N3 0.030(2) 0.026(2) 0.0166(18) 0.0023(15) 0.0013(16) 0.0030(16)
C1 0.024(2) 0.029(2) 0.019(2) -0.0028(18) -0.0026(18) -0.0002(19)
C2 0.026(2) 0.028(2) 0.024(2) -0.0011(18) 0.0019(19) 0.0017(19)
C3 0.035(3) 0.030(2) 0.019(2) -0.0025(18) 0.003(2) 0.001(2)
C4 0.033(3) 0.032(3) 0.025(2) 0.0051(19) -0.001(2) 0.008(2)
C5 0.034(3) 0.026(2) 0.019(2) 0.0027(17) 0.0033(19) 0.004(2)
C6 0.026(2) 0.020(2) 0.026(2) -0.0005(17) 0.0011(19) -0.0013(18)
C7 0.031(3) 0.026(2) 0.023(2) 0.0001(18) 0.0000(19) -0.006(2)
C8 0.047(3) 0.022(2) 0.023(2) -0.0002(18) 0.000(2) -0.002(2)
C9 0.026(2) 0.024(2) 0.021(2) 0.0029(17) 0.0059(18) -0.0018(18)
C10 0.030(3) 0.036(3) 0.024(2) -0.004(2) 0.005(2) -0.004(2)
C11 0.029(3) 0.032(2) 0.025(2) 0.0016(19) 0.009(2) 0.002(2)
C13 0.025(2) 0.038(3) 0.023(2) -0.003(2) 0.0064(19) -0.001(2)
O15 0.081(4) 0.036(2) 0.056(3) -0.008(2) 0.013(3) -0.014(2)

loop_
_atom_type_symbol
_atom_type_description
_atom_type_scat_dispersion_real
_atom_type_scat_dispersion_imag
_atom_type_scat_source
C C 0.0033 0.0016 'International Tables Vol C Tables 4.2.6.8 and 6.1.1.4'
H H 0.0000 0.0000 'International Tables Vol C Tables 4.2.6.8 and 6.1.1.4'
N N 0.0061 0.0033 'International Tables Vol C Tables 4.2.6.8 and 6.1.1.4'
O O 0.0106 0.0060 'International Tables Vol C Tables 4.2.6.8 and 6.1.1.4'
Zn Zn 0.2839 1.4301 'International Tables Vol C Tables 4.2.6.8 and 6.1.1.4'

loop_
_geom_angle_atom_site_label_1
_geom_angle_atom_site_label_2
_geom_angle_atom_site_label_3
_geom_angle
_geom_angle_site_symmetry_1
_geom_angle_site_symmetry_3
O7 Zn1 O6 119.42(14) 3_766 .
O7 Zn1 O8 114.05(13) 3_766 .
O6 Zn1 O8 125.33(14) . .
O7 Zn1 O4 98.30(13) 3_766 .
O6 Zn1 O4 92.19(15) . .
O8 Zn1 O4 90.76(13) . .
O7 Zn1 O7 79.93(13) 3_766 .
O6 Zn1 O7 95.20(14) . .
O8 Zn1 O7 83.21(12) . .
O4 Zn1 O7 172.30(13) . .
O7 Zn1 Zn2 97.85(10) 3_766 1_655
O6 Zn1 Zn2 116.78(12) . 1_655
O8 Zn1 Zn2 42.66(9) . 1_655
O4 Zn1 Zn2 133.14(10) . 1_655
O7 Zn1 Zn2 40.56(8) . 1_655
O7 Zn2 O7 180.000(1) 1_455 3_766
O7 Zn2 O8 85.61(12) 1_455 1_455
O7 Zn2 O8 94.39(12) 3_766 1_455
O7 Zn2 O8 94.39(12) 1_455 3_766
O7 Zn2 O8 85.61(12) 3_766 3_766
O8 Zn2 O8 180.00(16) 1_455 3_766
O7 Zn2 O11 86.10(13) 1_455 .
O7 Zn2 O11 93.90(13) 3_766 .
O8 Zn2 O11 92.67(13) 1_455 .
O8 Zn2 O11 87.33(13) 3_766 .
O7 Zn2 O11 93.90(13) 1_455 3_666
O7 Zn2 O11 86.10(13) 3_766 3_666
O8 Zn2 O11 87.33(13) 1_455 3_666
O8 Zn2 O11 92.67(13) 3_766 3_666
O11 Zn2 O11 180.000(1) . 3_666
O7 Zn2 Zn1 45.46(9) 1_455 1_455
O7 Zn2 Zn1 134.54(9) 3_766 1_455
O8 Zn2 Zn1 40.15(8) 1_455 1_455
O8 Zn2 Zn1 139.85(8) 3_766 1_455
O11 Zn2 Zn1 90.12(11) . 1_455
O11 Zn2 Zn1 89.88(11) 3_666 1_455
O7 Zn2 Zn1 134.54(9) 1_455 3_766
O7 Zn2 Zn1 45.46(9) 3_766 3_766
O8 Zn2 Zn1 139.85(8) 1_455 3_766
O8 Zn2 Zn1 40.15(8) 3_766 3_766
O11 Zn2 Zn1 89.88(11) . 3_766
O11 Zn2 Zn1 90.12(11) 3_666 3_766
Zn1 Zn2 Zn1 180.00(2) 1_455 3_766
O10 Zn3 O8 110.56(14) 4_566 .
O10 Zn3 O9 127.69(16) 4_566 .
O8 Zn3 O9 112.18(14) . .
O10 Zn3 O5 100.88(16) 4_566 .
O8 Zn3 O5 101.53(14) . .
O9 Zn3 O5 98.74(16) . .
C9 O4 Zn1 138.0(3) . .
C9 O5 Zn3 117.5(3) . .
C6 O6 Zn1 119.3(3) . .
Zn1 O7 Zn2 113.65(16) 3_766 1_655
Zn1 O7 Zn1 100.07(13) 3_766 .
Zn2 O7 Zn1 93.98(13) 1_655 .
Zn3 O8 Zn1 106.43(14) . .
Zn3 O8 Zn2 126.34(16) . 1_655
Zn1 O8 Zn2 97.19(13) . 1_655
C11 O10 Zn3 113.4(3) . 4_565
C6 O11 Zn2 142.4(3) . .
C2 N1 C1 123.7(4) . .
C2 N1 C7 118.5(4) . .
C1 N1 C7 117.9(4) . .
C3 N2 C2 124.5(4) . .
C3 N2 C10 118.1(4) . .
C2 N2 C10 117.4(4) . .
C3 N3 C1 123.9(4) . .
C3 N3 C4 117.9(4) . .
C1 N3 C4 117.8(4) . .
O2 C1 N3 121.1(4) . .
O2 C1 N1 122.8(4) . .
N3 C1 N1 116.0(4) . .
O3 C2 N1 122.6(5) . .
O3 C2 N2 121.5(5) . .
N1 C2 N2 115.9(4) . .
O1 C3 N2 122.9(5) . .
O1 C3 N3 121.5(5) . .
N2 C3 N3 115.6(4) . .
N3 C4 C5 111.6(4) . .
N3 C4 H4A 109.3 . .
C5 C4 H4A 109.3 . .
N3 C4 H4B 109.3 . .
C5 C4 H4B 109.3 . .
H4A C4 H4B 108.0 . .
C4 C5 C6 110.5(4) . .
C4 C5 H5A 109.5 . .
C6 C5 H5A 109.5 . .
C4 C5 H5B 109.5 . .
C6 C5 H5B 109.5 . .
H5A C5 H5B 108.1 . .
O11 C6 O6 125.4(5) . .
O11 C6 C5 118.7(4) . .
O6 C6 C5 115.9(4) . .
N1 C7 C8 115.0(4) . .
N1 C7 H7A 108.5 . .
C8 C7 H7A 108.5 . .
N1 C7 H7B 108.5 . .
C8 C7 H7B 108.5 . .
H7A C7 H7B 107.5 . .
C9 C8 C7 115.6(4) . .
C9 C8 H8A 108.4 . .
C7 C8 H8A 108.4 . .
C9 C8 H8B 108.4 . .
C7 C8 H8B 108.4 . .
H8A C8 H8B 107.4 . .
O4 C9 O5 125.2(4) . .
O4 C9 C8 120.7(4) . .
O5 C9 C8 114.1(4) . .
N2 C10 C13 112.4(4) . .
N2 C10 H10A 109.1 . .
C13 C10 H10A 109.1 . .
N2 C10 H10B 109.1 . .
C13 C10 H10B 109.1 . .
H10A C10 H10B 107.9 . .
O16 C11 O10 122.9(5) . .
O16 C11 C13 122.3(5) . .
O10 C11 C13 114.8(4) . .
C10 C13 C11 111.0(4) . .
C10 C13 H13A 109.4 . .
C11 C13 H13A 109.4 . .
C10 C13 H13B 109.4 . .
C11 C13 H13B 109.4 . .
H13A C13 H13B 108.0 . .

loop_
_geom_bond_atom_site_label_1
_geom_bond_atom_site_label_2
_geom_bond_distance
_geom_bond_site_symmetry_2
Zn1 O7 1.960(3) 3_766
Zn1 O6 1.954(4) .
Zn1 O8 2.014(3) .
Zn1 O4 2.181(3) .
Zn1 O7 2.214(3) .
Zn1 Zn2 3.0991(9) 1_655
Zn2 O7 2.020(3) 1_455
Zn2 O7 2.020(3) 3_766
Zn2 O8 2.117(3) 1_455
Zn2 O8 2.117(3) 3_766
Zn2 O11 2.161(3) .
Zn2 O11 2.161(3) 3_666
Zn2 Zn1 3.0991(9) 1_455
Zn2 Zn1 3.0991(9) 3_766
Zn3 O10 1.959(4) 4_566
Zn3 O8 1.976(3) .
Zn3 O9 1.973(4) .
Zn3 O5 1.985(4) .
O1 C3 1.218(6) .
O2 C1 1.217(6) .
O3 C2 1.208(6) .
O4 C9 1.248(6) .
O5 C9 1.276(6) .
O6 C6 1.273(6) .
O7 Zn1 1.960(3) 3_766
O7 Zn2 2.020(3) 1_655
O8 Zn2 2.117(3) 1_655
O10 C11 1.303(6) .
O10 Zn3 1.959(3) 4_565
O11 C6 1.248(6) .
O16 C11 1.216(7) .
N1 C2 1.385(6) .
N1 C1 1.383(6) .
N1 C7 1.478(6) .
N2 C3 1.381(6) .
N2 C2 1.382(6) .
N2 C10 1.474(6) .
N3 C3 1.381(6) .
N3 C1 1.394(6) .
N3 C4 1.483(6) .
C4 C5 1.521(7) .
C4 H4A 0.9700 .
C4 H4B 0.9700 .
C5 C6 1.513(6) .
C5 H5A 0.9700 .
C5 H5B 0.9700 .
C7 C8 1.512(7) .
C7 H7A 0.9700 .
C7 H7B 0.9700 .
C8 C9 1.512(7) .
C8 H8A 0.9700 .
C8 H8B 0.9700 .
C10 C13 1.502(7) .
C10 H10A 0.9700 .
C10 H10B 0.9700 .
C11 C13 1.510(6) .
C13 H13A 0.9700 .
C13 H13B 0.9700 .

loop_
_geom_torsion_atom_site_label_1
_geom_torsion_atom_site_label_2
_geom_torsion_atom_site_label_3
_geom_torsion_atom_site_label_4
_geom_torsion
_geom_torsion_site_symmetry_1
_geom_torsion_site_symmetry_4
O7 Zn1 O4 C9 -116.8(5) 3_766 .
O6 Zn1 O4 C9 123.1(5) . .
O8 Zn1 O4 C9 -2.3(5) . .
O7 Zn1 O4 C9 -40.6(12) . .
Zn2 Zn1 O4 C9 -7.7(5) 1_655 .
O10 Zn3 O5 C9 60.7(4) 4_566 .
O8 Zn3 O5 C9 -53.1(4) . .
O9 Zn3 O5 C9 -168.0(3) . .
O7 Zn1 O6 C6 5.2(4) 3_766 .
O8 Zn1 O6 C6 -161.5(3) . .
O4 Zn1 O6 C6 106.0(4) . .
O7 Zn1 O6 C6 -76.1(4) . .
Zn2 Zn1 O6 C6 -112.2(4) 1_655 .
O7 Zn1 O7 Zn1 0.0 3_766 3_766
O6 Zn1 O7 Zn1 119.00(15) . 3_766
O8 Zn1 O7 Zn1 -115.97(15) . 3_766
O4 Zn1 O7 Zn1 -77.4(9) . 3_766
Zn2 Zn1 O7 Zn1 -114.89(18) 1_655 3_766
O7 Zn1 O7 Zn2 114.89(18) 3_766 1_655
O6 Zn1 O7 Zn2 -126.12(14) . 1_655
O8 Zn1 O7 Zn2 -1.09(12) . 1_655
O4 Zn1 O7 Zn2 37.5(9) . 1_655
O10 Zn3 O8 Zn1 -37.72(19) 4_566 .
O9 Zn3 O8 Zn1 173.18(14) . .
O5 Zn3 O8 Zn1 68.67(17) . .
O10 Zn3 O8 Zn2 74.5(2) 4_566 1_655
O9 Zn3 O8 Zn2 -74.6(2) . 1_655
O5 Zn3 O8 Zn2 -179.07(18) . 1_655
O7 Zn1 O8 Zn3 56.57(18) 3_766 .
O6 Zn1 O8 Zn3 -136.10(16) . .
O4 Zn1 O8 Zn3 -42.88(15) . .
O7 Zn1 O8 Zn3 132.33(15) . .
Zn2 Zn1 O8 Zn3 131.29(19) 1_655 .
O7 Zn1 O8 Zn2 -74.72(15) 3_766 1_655
O6 Zn1 O8 Zn2 92.61(18) . 1_655
O4 Zn1 O8 Zn2 -174.17(13) . 1_655
O7 Zn1 O8 Zn2 1.04(11) . 1_655
O7 Zn2 O11 C6 -146.2(6) 1_455 .
O7 Zn2 O11 C6 33.8(6) 3_766 .
O8 Zn2 O11 C6 -60.8(6) 1_455 .
O8 Zn2 O11 C6 119.2(6) 3_766 .
O11 Zn2 O11 C6 76.7(14) 3_666 .
Zn1 Zn2 O11 C6 -100.8(6) 1_455 .
Zn1 Zn2 O11 C6 79.2(6) 3_766 .
C3 N3 C1 O2 -179.3(5) . .
C4 N3 C1 O2 8.1(7) . .
C3 N3 C1 N1 -3.2(7) . .
C4 N3 C1 N1 -175.9(4) . .
C2 N1 C1 O2 -179.0(5) . .
C7 N1 C1 O2 0.7(7) . .
C2 N1 C1 N3 5.0(7) . .
C7 N1 C1 N3 -175.3(4) . .
C1 N1 C2 O3 -179.5(5) . .
C7 N1 C2 O3 0.8(7) . .
C1 N1 C2 N2 -1.1(7) . .
C7 N1 C2 N2 179.2(4) . .
C3 N2 C2 O3 173.2(5) . .
C10 N2 C2 O3 -5.0(7) . .
C3 N2 C2 N1 -5.3(7) . .
C10 N2 C2 N1 176.5(4) . .
C2 N2 C3 O1 -172.9(5) . .
C10 N2 C3 O1 5.3(7) . .
C2 N2 C3 N3 6.9(7) . .
C10 N2 C3 N3 -174.9(4) . .
C1 N3 C3 O1 177.4(5) . .
C4 N3 C3 O1 -9.9(7) . .
C1 N3 C3 N2 -2.4(7) . .
C4 N3 C3 N2 170.3(4) . .
C3 N3 C4 C5 -73.7(5) . .
C1 N3 C4 C5 99.4(5) . .
N3 C4 C5 C6 -60.3(5) . .
Zn2 O11 C6 O6 -24.9(9) . .
Zn2 O11 C6 C5 152.6(4) . .
Zn1 O6 C6 O11 -0.4(7) . .
Zn1 O6 C6 C5 -178.0(3) . .
C4 C5 C6 O11 -91.8(5) . .
C4 C5 C6 O6 85.9(5) . .
C2 N1 C7 C8 57.2(6) . .
C1 N1 C7 C8 -122.5(5) . .
N1 C7 C8 C9 56.2(6) . .
Zn1 O4 C9 O5 24.9(8) . .
Zn1 O4 C9 C8 -155.9(4) . .
Zn3 O5 C9 O4 7.7(6) . .
Zn3 O5 C9 C8 -171.5(3) . .
C7 C8 C9 O4 5.5(7) . .
C7 C8 C9 O5 -175.3(4) . .
C3 N2 C10 C13 -95.7(5) . .
C2 N2 C10 C13 82.6(6) . .
Zn3 O10 C11 O16 -0.1(7) 4_565 .
Zn3 O10 C11 C13 -178.9(3) 4_565 .
N2 C10 C13 C11 173.7(4) . .
O16 C11 C13 C10 9.1(8) . .
O10 C11 C13 C10 -172.1(4) . .
